data_4070798
loop_
_publ_author_name
'Packheiser, Rico'
'Jakob, Alexander'
'Ecorchard, Petra'
'Walfort, Bernhard'
'Lang, Heinrich'

_publ_section_title
;
 Diphenylphosphinoferrocene Gold(I) Acetylides: Synthesis of Heterotri-
 and Heterotetrametallic Transition Metal Complexes
;
_journal_issue 6
_journal_name_full Organometallics
_journal_page_first 1214
_journal_paper_doi 10.1021/om701021y
_journal_volume 27
_journal_year 2008
_chemical_formula_sum 'C34 H28 Au Fe P Ru'
_chemical_formula_weight 821.42
_chemical_name_systematic
;
 ?
;
_space_group_IT_number 2
_symmetry_cell_setting triclinic
_symmetry_space_group_name_Hall '-P 1'
_symmetry_space_group_name_H-M 'P -1'
_atom_sites_solution_hydrogens geom
_atom_sites_solution_primary direct
_atom_sites_solution_secondary difmap
_audit_creation_method SHELXL-97
_cell_angle_alpha 99.395(10)
_cell_angle_beta 93.651(9)
_cell_angle_gamma 96.474(9)
_cell_formula_units_Z 2
_cell_length_a 8.2561(8)
_cell_length_b 11.9946(14)
_cell_length_c 14.9913(19)
_cell_measurement_temperature 293(2)
_cell_measurement_theta_max 32.4687
_cell_measurement_theta_min 2.8469
_cell_volume 1450.2(3)
_computing_cell_refinement CrysAlis
_computing_data_collection CrysAlis
_computing_data_reduction CrysAlis
_computing_publication_material shelxtl
_computing_structure_refinement 'SHELXL-97 (Sheldrick, 1997)'
_computing_structure_solution 'SHELXS-97 (Sheldrick, 1990)'
_diffrn_ambient_temperature 293(2)
_diffrn_measured_fraction_theta_full 0.999
_diffrn_measured_fraction_theta_max 0.999
_diffrn_radiation_monochromator graphite
_diffrn_radiation_source 'fine-focus sealed tube'
_diffrn_radiation_type MoK\a
_diffrn_radiation_wavelength 0.71073
_diffrn_reflns_av_R_equivalents 0.0328
_diffrn_reflns_av_sigmaI/netI 0.0585
_diffrn_reflns_limit_h_max 10
_diffrn_reflns_limit_h_min -10
_diffrn_reflns_limit_k_max 14
_diffrn_reflns_limit_k_min -14
_diffrn_reflns_limit_l_max 18
_diffrn_reflns_limit_l_min -18
_diffrn_reflns_number 14629
_diffrn_reflns_theta_full 26.00
_diffrn_reflns_theta_max 26.00
_diffrn_reflns_theta_min 2.85
_exptl_absorpt_coefficient_mu 6.130
_exptl_absorpt_correction_T_max 1.10872
_exptl_absorpt_correction_T_min 0.74670
_exptl_absorpt_correction_type multi-scan
_exptl_crystal_colour 'yellow light'
_exptl_crystal_density_diffrn 1.881
_exptl_crystal_density_method 'not measured'
_exptl_crystal_description planar
_exptl_crystal_F_000 792
_exptl_crystal_size_max 0.3
_exptl_crystal_size_mid 0.2
_exptl_crystal_size_min 0.1
_refine_diff_density_max 0.667
_refine_diff_density_min -0.854
_refine_diff_density_rms 0.085
_refine_ls_extinction_method none
_refine_ls_goodness_of_fit_ref 0.823
_refine_ls_hydrogen_treatment mixed
_refine_ls_matrix_type full
_refine_ls_number_parameters 343
_refine_ls_number_reflns 5703
_refine_ls_number_restraints 0
_refine_ls_restrained_S_all 0.823
_refine_ls_R_factor_all 0.0560
_refine_ls_R_factor_gt 0.0258
_refine_ls_shift/su_max 0.002
_refine_ls_shift/su_mean 0.000
_refine_ls_structure_factor_coef Fsqd
_refine_ls_weighting_details 'calc w=1/[\s^2^(Fo^2^)+(0.0211P)^2^+0.0000P] where P=(Fo^2^+2Fc^2^)/3'
_refine_ls_weighting_scheme calc
_refine_ls_wR_factor_gt 0.0449
_refine_ls_wR_factor_ref 0.0476
_reflns_number_gt 3740
_reflns_number_total 5703
_reflns_threshold_expression >2sigma(I)
_cod_data_source_file om701021y-file002.cif
_cod_data_source_block alex13
_cod_depositor_comments
;
The following automatic conversions were performed:

'_symmetry_cell_setting' value 'Triclinic' changed to 'triclinic'
according to /home/saulius/struct/CIF-dictionaries/cif_core.dic
dictionary named 'cif_core.dic' version 2.4.1 from 2010-06-29.

Automatic conversion script
Id: cif_fix_values 1715 2011-07-08 13:25:40Z adriana 
;
_cod_original_sg_symbol_H-M P-1
_cod_database_code 4070798

loop_
_symmetry_equiv_pos_as_xyz
'x, y, z'
'-x, -y, -z'

loop_
_atom_site_label
_atom_site_type_symbol
_atom_site_fract_x
_atom_site_fract_y
_atom_site_fract_z
_atom_site_U_iso_or_equiv
_atom_site_adp_type
_atom_site_occupancy
_atom_site_symmetry_multiplicity
_atom_site_calc_flag
_atom_site_refinement_flags
Fe Fe 0.56634(9) 0.76297(6) 0.41677(4) 0.0639(2) Uani 1 1 d .
C1 C 0.6377(5) 0.7894(4) 0.2949(3) 0.0493(11) Uani 1 1 d .
C2 C 0.6954(6) 0.6904(4) 0.3179(3) 0.0753(15) Uani 1 1 d .
H2 H 0.6710 0.6172 0.2846 0.090 Uiso 1 1 calc R
C3 C 0.7972(7) 0.7214(5) 0.4006(3) 0.0867(18) Uani 1 1 d .
H3 H 0.8509 0.6724 0.4307 0.104 Uiso 1 1 calc R
C4 C 0.8017(6) 0.8370(5) 0.4278(3) 0.0717(14) Uani 1 1 d .
H4 H 0.8587 0.8793 0.4802 0.086 Uiso 1 1 calc R
C5 C 0.7076(5) 0.8806(4) 0.3649(3) 0.0586(12) Uani 1 1 d .
H5 H 0.6927 0.9567 0.3678 0.070 Uiso 1 1 calc R
C6 C 0.3198(8) 0.7326(8) 0.4120(4) 0.107(2) Uani 1 1 d .
H6 H 0.2485 0.7236 0.3600 0.128 Uiso 1 1 calc R
C7 C 0.3890(11) 0.6463(7) 0.4450(6) 0.130(3) Uani 1 1 d .
H7 H 0.3734 0.5695 0.4194 0.156 Uiso 1 1 calc R
C8 C 0.4872(10) 0.6964(9) 0.5241(5) 0.126(3) Uani 1 1 d .
H8 H 0.5492 0.6590 0.5609 0.151 Uiso 1 1 calc R
C9 C 0.4749(9) 0.8111(9) 0.5370(4) 0.117(3) Uani 1 1 d .
H9 H 0.5274 0.8648 0.5849 0.141 Uiso 1 1 calc R
C10 C 0.3734(9) 0.8340(6) 0.4686(5) 0.107(2) Uani 1 1 d .
H10 H 0.3457 0.9052 0.4616 0.128 Uiso 1 1 calc R
P P 0.50655(13) 0.80955(9) 0.20064(7) 0.0446(3) Uani 1 1 d .
C11 C 0.3822(5) 0.6750(3) 0.1560(3) 0.0460(10) Uani 1 1 d .
C12 C 0.2145(6) 0.6662(4) 0.1570(3) 0.0634(13) Uani 1 1 d .
H12 H 0.1665 0.7295 0.1817 0.076 Uiso 1 1 calc R
C13 C 0.1164(7) 0.5662(5) 0.1223(4) 0.0837(16) Uani 1 1 d .
H13 H 0.0034 0.5623 0.1235 0.100 Uiso 1 1 calc R
C14 C 0.1845(8) 0.4731(5) 0.0863(4) 0.0856(17) Uani 1 1 d .
H14 H 0.1182 0.4052 0.0631 0.103 Uiso 1 1 calc R
C15 C 0.3491(8) 0.4787(4) 0.0841(3) 0.0743(15) Uani 1 1 d .
H15 H 0.3956 0.4145 0.0599 0.089 Uiso 1 1 calc R
C16 C 0.4486(6) 0.5801(4) 0.1179(3) 0.0584(12) Uani 1 1 d .
H16 H 0.5612 0.5838 0.1147 0.070 Uiso 1 1 calc R
C17 C 0.6430(5) 0.8326(3) 0.1136(3) 0.0416(10) Uani 1 1 d .
C18 C 0.5792(6) 0.8490(4) 0.0304(3) 0.0616(13) Uani 1 1 d .
H18 H 0.4665 0.8455 0.0194 0.074 Uiso 1 1 calc R
C19 C 0.6783(6) 0.8703(4) -0.0367(3) 0.0707(14) Uani 1 1 d .
H19 H 0.6321 0.8817 -0.0922 0.085 Uiso 1 1 calc R
C20 C 0.8419(6) 0.8750(4) -0.0227(3) 0.0677(13) Uani 1 1 d .
H20 H 0.9088 0.8872 -0.0686 0.081 Uiso 1 1 calc R
C21 C 0.9084(6) 0.8612(5) 0.0611(4) 0.0806(16) Uani 1 1 d .
H21 H 1.0213 0.8667 0.0722 0.097 Uiso 1 1 calc R
C22 C 0.8100(6) 0.8396(4) 0.1280(3) 0.0697(14) Uani 1 1 d .
H22 H 0.8568 0.8297 0.1838 0.084 Uiso 1 1 calc R
Au Au 0.34848(2) 0.950397(15) 0.238856(12) 0.05048(7) Uani 1 1 d .
C23 C 0.2132(5) 1.0759(4) 0.2751(3) 0.0542(12) Uani 1 1 d .
C24 C 0.1474(5) 1.1576(4) 0.2989(3) 0.0546(12) Uani 1 1 d .
Ru Ru -0.13815(4) 1.30957(3) 0.25948(2) 0.04743(10) Uani 1 1 d .
C25 C 0.0788(5) 1.2608(4) 0.3263(3) 0.0509(11) Uani 1 1 d .
C26 C 0.1196(5) 1.3659(4) 0.2955(3) 0.0614(12) Uani 1 1 d .
H26 H 0.1944 1.3787 0.2533 0.074 Uiso 1 1 calc R
C27 C 0.0282(6) 1.4471(4) 0.3395(4) 0.0770(16) Uani 1 1 d .
H27 H 0.0325 1.5224 0.3311 0.092 Uiso 1 1 calc R
C28 C -0.0703(6) 1.3962(5) 0.3977(3) 0.0779(16) Uani 1 1 d .
H28 H -0.1421 1.4315 0.4349 0.094 Uiso 1 1 calc R
C29 C -0.0410(5) 1.2807(4) 0.3898(3) 0.0610(13) Uani 1 1 d .
H29 H -0.0914 1.2271 0.4207 0.073 Uiso 1 1 calc R
C30 C -0.3705(7) 1.2096(6) 0.2180(4) 0.092(2) Uani 1 1 d .
H30 H -0.4242 1.1660 0.2556 0.110 Uiso 1 1 calc R
C31 C -0.2595(8) 1.1739(5) 0.1569(4) 0.0816(17) Uani 1 1 d .
H31 H -0.2264 1.1017 0.1457 0.098 Uiso 1 1 calc R
C32 C -0.2071(6) 1.2652(6) 0.1156(3) 0.0814(17) Uani 1 1 d .
H32 H -0.1318 1.2646 0.0720 0.098 Uiso 1 1 calc R
C33 C -0.2835(7) 1.3556(5) 0.1491(4) 0.0848(17) Uani 1 1 d .
H33 H -0.2692 1.4272 0.1324 0.102 Uiso 1 1 calc R
C34 C -0.3869(6) 1.3233(6) 0.2127(4) 0.0835(17) Uani 1 1 d .
H34 H -0.4543 1.3688 0.2455 0.100 Uiso 1 1 calc R

loop_
_atom_site_aniso_label
_atom_site_aniso_U_11
_atom_site_aniso_U_22
_atom_site_aniso_U_33
_atom_site_aniso_U_23
_atom_site_aniso_U_13
_atom_site_aniso_U_12
Fe 0.0822(5) 0.0652(5) 0.0392(4) 0.0081(3) -0.0065(3) -0.0057(4)
C1 0.055(3) 0.051(3) 0.041(2) 0.001(2) 0.000(2) 0.015(2)
C2 0.111(4) 0.062(3) 0.054(3) 0.004(3) -0.013(3) 0.032(3)
C3 0.108(5) 0.096(5) 0.057(3) 0.009(3) -0.024(3) 0.044(4)
C4 0.070(3) 0.083(4) 0.055(3) 0.007(3) -0.019(3) 0.000(3)
C5 0.059(3) 0.062(3) 0.052(3) 0.002(2) -0.002(2) 0.006(3)
C6 0.091(5) 0.162(7) 0.052(4) 0.015(5) 0.004(3) -0.044(5)
C7 0.170(8) 0.099(6) 0.107(6) 0.026(5) 0.018(6) -0.056(6)
C8 0.151(7) 0.150(7) 0.079(5) 0.062(5) -0.003(5) -0.021(7)
C9 0.115(6) 0.179(8) 0.038(4) 0.000(5) 0.011(4) -0.039(6)
C10 0.105(5) 0.128(6) 0.090(5) 0.018(5) 0.040(4) 0.005(5)
P 0.0497(7) 0.0433(7) 0.0411(6) 0.0073(5) 0.0003(5) 0.0090(6)
C11 0.054(3) 0.046(3) 0.038(2) 0.011(2) -0.003(2) 0.007(2)
C12 0.060(3) 0.060(3) 0.069(3) 0.012(3) 0.003(3) 0.003(3)
C13 0.064(4) 0.083(4) 0.095(4) 0.012(4) -0.001(3) -0.017(4)
C14 0.096(5) 0.068(4) 0.081(4) 0.012(3) -0.016(4) -0.029(4)
C15 0.105(5) 0.046(3) 0.066(3) 0.003(3) -0.004(3) -0.002(3)
C16 0.065(3) 0.053(3) 0.054(3) 0.006(2) -0.002(2) 0.004(3)
C17 0.048(3) 0.033(2) 0.043(2) 0.0047(18) -0.003(2) 0.007(2)
C18 0.054(3) 0.079(4) 0.049(3) 0.014(3) -0.006(2) -0.004(3)
C19 0.074(4) 0.087(4) 0.047(3) 0.019(3) -0.007(3) -0.011(3)
C20 0.067(4) 0.072(4) 0.067(3) 0.021(3) 0.012(3) 0.003(3)
C21 0.051(3) 0.108(5) 0.088(4) 0.027(3) 0.008(3) 0.018(3)
C22 0.059(3) 0.098(4) 0.061(3) 0.030(3) 0.009(3) 0.024(3)
Au 0.05232(11) 0.04754(11) 0.05330(11) 0.00922(8) 0.00306(8) 0.01357(9)
C23 0.054(3) 0.055(3) 0.056(3) 0.015(2) 0.000(2) 0.009(2)
C24 0.048(3) 0.061(3) 0.056(3) 0.015(3) -0.003(2) 0.012(3)
Ru 0.0401(2) 0.0439(2) 0.0557(2) 0.00260(17) -0.00337(17) 0.00734(17)
C25 0.045(3) 0.054(3) 0.051(3) 0.001(2) -0.008(2) 0.012(2)
C26 0.045(3) 0.062(3) 0.071(3) 0.006(3) -0.007(2) -0.006(3)
C27 0.063(3) 0.050(3) 0.104(4) -0.016(3) -0.019(3) 0.006(3)
C28 0.065(4) 0.087(4) 0.071(4) -0.022(3) -0.007(3) 0.023(3)
C29 0.058(3) 0.075(4) 0.048(3) 0.006(3) -0.002(2) 0.010(3)
C30 0.069(4) 0.121(6) 0.077(4) 0.039(4) -0.019(3) -0.039(4)
C31 0.089(5) 0.060(4) 0.082(4) -0.007(3) -0.038(3) 0.005(3)
C32 0.054(3) 0.123(5) 0.060(3) 0.004(4) -0.009(3) 0.004(4)
C33 0.065(4) 0.079(4) 0.114(5) 0.038(4) -0.022(4) 0.009(3)
C34 0.040(3) 0.113(6) 0.093(4) 0.002(4) -0.004(3) 0.019(3)

loop_
_atom_type_symbol
_atom_type_description
_atom_type_scat_dispersion_real
_atom_type_scat_dispersion_imag
_atom_type_scat_source
C C 0.0033 0.0016 'International Tables Vol C Tables 4.2.6.8 and 6.1.1.4'
H H 0.0000 0.0000 'International Tables Vol C Tables 4.2.6.8 and 6.1.1.4'
P P 0.1023 0.0942 'International Tables Vol C Tables 4.2.6.8 and 6.1.1.4'
Fe Fe 0.3463 0.8444 'International Tables Vol C Tables 4.2.6.8 and 6.1.1.4'
Ru Ru -1.2594 0.8363 'International Tables Vol C Tables 4.2.6.8 and 6.1.1.4'
Au Au -2.0133 8.8022 'International Tables Vol C Tables 4.2.6.8 and 6.1.1.4'

loop_
_geom_angle_atom_site_label_1
_geom_angle_atom_site_label_2
_geom_angle_atom_site_label_3
_geom_angle
C5 Fe C1 41.43(16)
C5 Fe C2 68.26(19)
C1 Fe C2 40.99(16)
C5 Fe C9 118.4(3)
C1 Fe C9 153.3(3)
C2 Fe C9 163.8(3)
C5 Fe C8 150.8(3)
C1 Fe C8 166.1(3)
C2 Fe C8 127.6(3)
C9 Fe C8 39.8(3)
C5 Fe C6 129.4(3)
C1 Fe C6 110.5(2)
C2 Fe C6 122.4(3)
C9 Fe C6 66.3(2)
C8 Fe C6 67.1(3)
C5 Fe C7 167.2(3)
C1 Fe C7 128.8(3)
C2 Fe C7 109.9(3)
C9 Fe C7 67.0(3)
C8 Fe C7 40.5(3)
C6 Fe C7 39.9(3)
C5 Fe C10 109.0(2)
C1 Fe C10 120.7(2)
C2 Fe C10 155.8(3)
C9 Fe C10 39.4(2)
C8 Fe C10 67.0(3)
C6 Fe C10 39.7(2)
C7 Fe C10 67.2(3)
C5 Fe C4 40.15(17)
C1 Fe C4 68.92(17)
C2 Fe C4 67.8(2)
C9 Fe C4 107.0(2)
C8 Fe C4 117.2(3)
C6 Fe C4 164.8(3)
C7 Fe C4 152.1(3)
C10 Fe C4 126.6(3)
C5 Fe C3 67.5(2)
C1 Fe C3 69.14(18)
C2 Fe C3 41.03(18)
C9 Fe C3 125.4(3)
C8 Fe C3 107.0(3)
C6 Fe C3 155.5(3)
C7 Fe C3 120.1(3)
C10 Fe C3 162.1(3)
C4 Fe C3 39.51(19)
C2 C1 C5 105.7(4)
C2 C1 P 131.3(3)
C5 C1 P 123.0(3)
C2 C1 Fe 69.6(3)
C5 C1 Fe 69.2(2)
P C1 Fe 125.9(2)
C1 C2 C3 108.6(4)
C1 C2 Fe 69.4(3)
C3 C2 Fe 70.4(3)
C4 C3 C2 107.5(4)
C4 C3 Fe 69.7(3)
C2 C3 Fe 68.6(3)
C3 C4 C5 109.3(4)
C3 C4 Fe 70.8(3)
C5 C4 Fe 69.4(3)
C4 C5 C1 108.9(4)
C4 C5 Fe 70.4(3)
C1 C5 Fe 69.4(3)
C10 C6 C7 108.8(6)
C10 C6 Fe 70.4(4)
C7 C6 Fe 70.0(4)
C6 C7 C8 107.1(7)
C6 C7 Fe 70.0(4)
C8 C7 Fe 69.7(4)
C9 C8 C7 107.2(7)
C9 C8 Fe 70.1(4)
C7 C8 Fe 69.8(4)
C10 C9 C8 109.3(7)
C10 C9 Fe 70.6(3)
C8 C9 Fe 70.1(4)
C9 C10 C6 107.6(7)
C9 C10 Fe 70.0(4)
C6 C10 Fe 69.9(4)
C1 P C17 104.65(19)
C1 P C11 108.20(19)
C17 P C11 104.86(18)
C1 P Au 112.28(13)
C17 P Au 115.03(13)
C11 P Au 111.25(14)
C16 C11 C12 117.6(4)
C16 C11 P 122.3(3)
C12 C11 P 120.0(3)
C13 C12 C11 121.6(5)
C14 C13 C12 120.0(5)
C13 C14 C15 120.0(5)
C14 C15 C16 120.3(5)
C11 C16 C15 120.6(5)
C22 C17 C18 117.7(4)
C22 C17 P 122.8(3)
C18 C17 P 119.4(3)
C17 C18 C19 121.5(4)
C20 C19 C18 120.5(4)
C19 C20 C21 118.8(5)
C22 C21 C20 120.8(5)
C21 C22 C17 120.7(4)
C23 Au P 178.59(13)
C24 C23 Au 173.3(4)
C23 C24 C25 175.9(5)
C30 Ru C31 37.7(2)
C30 Ru C29 111.4(2)
C31 Ru C29 122.6(2)
C30 Ru C32 62.8(2)
C31 Ru C32 37.46(19)
C29 Ru C32 155.2(2)
C30 Ru C34 38.0(2)
C31 Ru C34 62.9(2)
C29 Ru C34 129.6(2)
C32 Ru C34 62.2(2)
C30 Ru C27 155.4(3)
C31 Ru C27 166.2(3)
C29 Ru C27 63.4(2)
C32 Ru C27 132.3(2)
C34 Ru C27 124.7(2)
C30 Ru C33 62.9(2)
C31 Ru C33 62.3(2)
C29 Ru C33 165.3(2)
C32 Ru C33 36.63(19)
C34 Ru C33 37.53(19)
C27 Ru C33 115.4(2)
C30 Ru C26 164.5(3)
C31 Ru C26 130.7(2)
C29 Ru C26 63.68(17)
C32 Ru C26 114.91(19)
C34 Ru C26 156.6(2)
C27 Ru C26 37.85(16)
C33 Ru C26 125.5(2)
C30 Ru C28 122.9(2)
C31 Ru C28 154.7(3)
C29 Ru C28 38.30(17)
C32 Ru C28 166.0(3)
C34 Ru C28 113.2(2)
C27 Ru C28 37.58(18)
C33 Ru C28 131.5(2)
C26 Ru C28 63.41(19)
C30 Ru C25 128.6(2)
C31 Ru C25 112.04(18)
C29 Ru C25 38.45(15)
C32 Ru C25 124.0(2)
C34 Ru C25 164.1(2)
C27 Ru C25 63.92(17)
C33 Ru C25 155.9(2)
C26 Ru C25 38.29(15)
C28 Ru C25 64.27(17)
C26 C25 C24 126.0(4)
C26 C25 C29 106.1(4)
C24 C25 C29 127.8(4)
C26 C25 Ru 70.3(2)
C24 C25 Ru 125.1(3)
C29 C25 Ru 70.0(2)
C27 C26 C25 108.7(4)
C27 C26 Ru 71.0(3)
C25 C26 Ru 71.4(2)
C28 C27 C26 108.9(5)
C28 C27 Ru 71.4(3)
C26 C27 Ru 71.2(3)
C27 C28 C29 107.7(5)
C27 C28 Ru 71.0(3)
C29 C28 Ru 70.5(3)
C28 C29 C25 108.6(5)
C28 C29 Ru 71.2(3)
C25 C29 Ru 71.6(2)
C31 C30 C34 107.5(5)
C31 C30 Ru 71.6(3)
C34 C30 Ru 71.7(3)
C32 C31 C30 107.7(5)
C32 C31 Ru 71.5(3)
C30 C31 Ru 70.7(3)
C33 C32 C31 108.9(5)
C33 C32 Ru 71.8(3)
C31 C32 Ru 71.1(3)
C32 C33 C34 108.6(5)
C32 C33 Ru 71.5(3)
C34 C33 Ru 71.1(3)
C33 C34 C30 107.3(5)
C33 C34 Ru 71.3(3)
C30 C34 Ru 70.3(3)

loop_
_geom_bond_atom_site_label_1
_geom_bond_atom_site_label_2
_geom_bond_distance
Fe C5 2.015(5)
Fe C1 2.017(4)
Fe C2 2.020(5)
Fe C9 2.021(6)
Fe C8 2.021(6)
Fe C6 2.022(6)
Fe C7 2.022(6)
Fe C10 2.028(6)
Fe C4 2.028(5)
Fe C3 2.043(5)
C1 C2 1.413(6)
C1 C5 1.426(5)
C1 P 1.790(4)
C2 C3 1.424(6)
C3 C4 1.376(6)
C4 C5 1.388(6)
C6 C10 1.374(8)
C6 C7 1.381(9)
C7 C8 1.399(9)
C8 C9 1.375(9)
C9 C10 1.365(8)
P C17 1.812(4)
P C11 1.815(4)
P Au 2.2719(11)
C11 C16 1.375(5)
C11 C12 1.378(6)
C12 C13 1.375(6)
C13 C14 1.355(7)
C14 C15 1.356(7)
C15 C16 1.389(6)
C17 C22 1.373(5)
C17 C18 1.374(5)
C18 C19 1.375(6)
C19 C20 1.347(6)
C20 C21 1.381(6)
C21 C22 1.368(6)
Au C23 1.999(5)
C23 C24 1.189(5)
C24 C25 1.429(6)
Ru C30 2.143(5)
Ru C31 2.153(5)
Ru C29 2.159(4)
Ru C32 2.159(5)
Ru C34 2.160(5)
Ru C27 2.163(5)
Ru C33 2.163(5)
Ru C26 2.165(4)
Ru C28 2.169(5)
Ru C25 2.180(4)
C25 C26 1.425(6)
C25 C29 1.429(6)
C26 C27 1.404(6)
C27 C28 1.395(7)
C28 C29 1.420(6)
C30 C31 1.390(7)
C30 C34 1.400(7)
C31 C32 1.385(7)
C32 C33 1.358(7)
C33 C34 1.391(7)

loop_
_geom_torsion_atom_site_label_1
_geom_torsion_atom_site_label_2
_geom_torsion_atom_site_label_3
_geom_torsion_atom_site_label_4
_geom_torsion
C5 Fe C1 C2 116.8(4)
C9 Fe C1 C2 166.1(5)
C8 Fe C1 C2 -38.8(12)
C6 Fe C1 C2 -116.2(4)
C7 Fe C1 C2 -74.9(5)
C10 Fe C1 C2 -159.0(4)
C4 Fe C1 C2 80.0(3)
C3 Fe C1 C2 37.6(3)
C2 Fe C1 C5 -116.8(4)
C9 Fe C1 C5 49.3(6)
C8 Fe C1 C5 -155.6(11)
C6 Fe C1 C5 127.0(4)
C7 Fe C1 C5 168.3(4)
C10 Fe C1 C5 84.2(4)
C4 Fe C1 C5 -36.8(3)
C3 Fe C1 C5 -79.2(3)
C5 Fe C1 P -116.4(4)
C2 Fe C1 P 126.8(4)
C9 Fe C1 P -67.1(6)
C8 Fe C1 P 88.0(11)
C6 Fe C1 P 10.6(4)
C7 Fe C1 P 52.0(5)
C10 Fe C1 P -32.2(4)
C4 Fe C1 P -153.1(3)
C3 Fe C1 P 164.4(3)
C5 C1 C2 C3 0.5(6)
P C1 C2 C3 180.0(4)
Fe C1 C2 C3 -59.7(4)
C5 C1 C2 Fe 60.1(3)
P C1 C2 Fe -120.4(4)
C5 Fe C2 C1 -39.5(3)
C9 Fe C2 C1 -157.1(9)
C8 Fe C2 C1 169.0(4)
C6 Fe C2 C1 84.3(4)
C7 Fe C2 C1 126.9(4)
C10 Fe C2 C1 48.6(7)
C4 Fe C2 C1 -82.9(3)
C3 Fe C2 C1 -119.7(4)
C5 Fe C2 C3 80.2(3)
C1 Fe C2 C3 119.7(4)
C9 Fe C2 C3 -37.4(11)
C8 Fe C2 C3 -71.3(5)
C6 Fe C2 C3 -156.0(4)
C7 Fe C2 C3 -113.4(4)
C10 Fe C2 C3 168.3(6)
C4 Fe C2 C3 36.8(3)
C1 C2 C3 C4 0.1(6)
Fe C2 C3 C4 -59.0(4)
C1 C2 C3 Fe 59.1(3)
C5 Fe C3 C4 37.1(3)
C1 Fe C3 C4 81.8(3)
C2 Fe C3 C4 119.3(4)
C9 Fe C3 C4 -72.6(5)
C8 Fe C3 C4 -112.4(4)
C6 Fe C3 C4 175.6(5)
C7 Fe C3 C4 -154.5(4)
C10 Fe C3 C4 -44.9(9)
C5 Fe C3 C2 -82.3(3)
C1 Fe C3 C2 -37.6(3)
C9 Fe C3 C2 168.0(4)
C8 Fe C3 C2 128.3(4)
C6 Fe C3 C2 56.2(7)
C7 Fe C3 C2 86.2(4)
C10 Fe C3 C2 -164.2(7)
C4 Fe C3 C2 -119.3(4)
C2 C3 C4 C5 -0.6(6)
Fe C3 C4 C5 -58.9(4)
C2 C3 C4 Fe 58.3(4)
C5 Fe C4 C3 -120.3(4)
C1 Fe C4 C3 -82.4(3)
C2 Fe C4 C3 -38.2(3)
C9 Fe C4 C3 125.6(4)
C8 Fe C4 C3 83.9(4)
C6 Fe C4 C3 -173.0(7)
C7 Fe C4 C3 52.7(7)
C10 Fe C4 C3 164.3(4)
C1 Fe C4 C5 37.9(3)
C2 Fe C4 C5 82.1(3)
C9 Fe C4 C5 -114.2(4)
C8 Fe C4 C5 -155.8(4)
C6 Fe C4 C5 -52.7(9)
C7 Fe C4 C5 173.0(5)
C10 Fe C4 C5 -75.4(4)
C3 Fe C4 C5 120.3(4)
C3 C4 C5 C1 0.9(6)
Fe C4 C5 C1 -58.9(3)
C3 C4 C5 Fe 59.8(4)
C2 C1 C5 C4 -0.8(5)
P C1 C5 C4 179.6(3)
Fe C1 C5 C4 59.6(3)
C2 C1 C5 Fe -60.4(3)
P C1 C5 Fe 120.0(3)
C1 Fe C5 C4 -120.0(4)
C2 Fe C5 C4 -80.9(3)
C9 Fe C5 C4 82.8(4)
C8 Fe C5 C4 48.2(7)
C6 Fe C5 C4 164.3(4)
C7 Fe C5 C4 -165.1(12)
C10 Fe C5 C4 124.8(4)
C3 Fe C5 C4 -36.5(3)
C2 Fe C5 C1 39.1(2)
C9 Fe C5 C1 -157.2(4)
C8 Fe C5 C1 168.2(6)
C6 Fe C5 C1 -75.7(4)
C7 Fe C5 C1 -45.1(13)
C10 Fe C5 C1 -115.2(3)
C4 Fe C5 C1 120.0(4)
C3 Fe C5 C1 83.5(3)
C5 Fe C6 C10 -70.6(5)
C1 Fe C6 C10 -113.8(4)
C2 Fe C6 C10 -157.9(4)
C9 Fe C6 C10 37.6(4)
C8 Fe C6 C10 81.0(4)
C7 Fe C6 C10 119.6(6)
C4 Fe C6 C10 -29.0(10)
C3 Fe C6 C10 161.8(5)
C5 Fe C6 C7 169.9(4)
C1 Fe C6 C7 126.7(4)
C2 Fe C6 C7 82.5(5)
C9 Fe C6 C7 -82.0(5)
C8 Fe C6 C7 -38.5(4)
C10 Fe C6 C7 -119.6(6)
C4 Fe C6 C7 -148.5(8)
C3 Fe C6 C7 42.2(7)
C10 C6 C7 C8 0.2(8)
Fe C6 C7 C8 60.2(5)
C10 C6 C7 Fe -60.0(5)
C5 Fe C7 C6 -37.8(14)
C1 Fe C7 C6 -74.8(5)
C2 Fe C7 C6 -117.1(4)
C9 Fe C7 C6 80.0(5)
C8 Fe C7 C6 117.9(7)
C10 Fe C7 C6 37.1(4)
C4 Fe C7 C6 163.0(5)
C3 Fe C7 C6 -161.2(4)
C5 Fe C7 C8 -155.6(10)
C1 Fe C7 C8 167.4(5)
C2 Fe C7 C8 125.1(5)
C9 Fe C7 C8 -37.9(5)
C6 Fe C7 C8 -117.9(7)
C10 Fe C7 C8 -80.8(5)
C4 Fe C7 C8 45.1(9)
C3 Fe C7 C8 80.9(6)
C6 C7 C8 C9 0.1(9)
Fe C7 C8 C9 60.5(5)
C6 C7 C8 Fe -60.4(5)
C5 Fe C8 C9 51.3(8)
C1 Fe C8 C9 -162.8(9)
C2 Fe C8 C9 166.0(4)
C6 Fe C8 C9 -79.9(5)
C7 Fe C8 C9 -117.9(8)
C10 Fe C8 C9 -36.6(4)
C4 Fe C8 C9 84.0(5)
C3 Fe C8 C9 125.4(5)
C5 Fe C8 C7 169.2(5)
C1 Fe C8 C7 -44.9(14)
C2 Fe C8 C7 -76.1(6)
C9 Fe C8 C7 117.9(8)
C6 Fe C8 C7 38.0(5)
C10 Fe C8 C7 81.3(5)
C4 Fe C8 C7 -158.1(5)
C3 Fe C8 C7 -116.7(6)
C7 C8 C9 C10 -0.3(9)
Fe C8 C9 C10 59.9(5)
C7 C8 C9 Fe -60.2(5)
C5 Fe C9 C10 85.6(5)
C1 Fe C9 C10 50.8(7)
C2 Fe C9 C10 -163.7(8)
C8 Fe C9 C10 -120.1(7)
C6 Fe C9 C10 -37.8(4)
C7 Fe C9 C10 -81.5(5)
C4 Fe C9 C10 127.6(5)
C3 Fe C9 C10 167.0(4)
C5 Fe C9 C8 -154.3(5)
C1 Fe C9 C8 170.9(5)
C2 Fe C9 C8 -43.6(11)
C6 Fe C9 C8 82.2(5)
C7 Fe C9 C8 38.6(5)
C10 Fe C9 C8 120.1(7)
C4 Fe C9 C8 -112.4(5)
C3 Fe C9 C8 -72.9(6)
C8 C9 C10 C6 0.5(8)
Fe C9 C10 C6 60.1(4)
C8 C9 C10 Fe -59.6(5)
C7 C6 C10 C9 -0.4(8)
Fe C6 C10 C9 -60.2(4)
C7 C6 C10 Fe 59.7(5)
C5 Fe C10 C9 -112.0(5)
C1 Fe C10 C9 -156.1(4)
C2 Fe C10 C9 169.0(6)
C8 Fe C10 C9 37.0(4)
C6 Fe C10 C9 118.4(6)
C7 Fe C10 C9 81.1(5)
C4 Fe C10 C9 -70.7(5)
C3 Fe C10 C9 -36.7(10)
C5 Fe C10 C6 129.6(4)
C1 Fe C10 C6 85.5(5)
C2 Fe C10 C6 50.6(8)
C9 Fe C10 C6 -118.4(6)
C8 Fe C10 C6 -81.4(4)
C7 Fe C10 C6 -37.3(4)
C4 Fe C10 C6 170.9(4)
C3 Fe C10 C6 -155.1(8)
C2 C1 P C17 -87.9(5)
C5 C1 P C17 91.6(4)
Fe C1 P C17 178.6(2)
C2 C1 P C11 23.5(5)
C5 C1 P C11 -157.0(4)
Fe C1 P C11 -70.0(3)
C2 C1 P Au 146.7(4)
C5 C1 P Au -33.8(4)
Fe C1 P Au 53.1(3)
C1 P C11 C16 -64.3(4)
C17 P C11 C16 46.9(4)
Au P C11 C16 171.9(3)
C1 P C11 C12 117.7(3)
C17 P C11 C12 -131.0(3)
Au P C11 C12 -6.1(4)
C16 C11 C12 C13 0.8(7)
P C11 C12 C13 178.8(4)
C11 C12 C13 C14 0.2(8)
C12 C13 C14 C15 -0.3(9)
C13 C14 C15 C16 -0.6(8)
C12 C11 C16 C15 -1.7(6)
P C11 C16 C15 -179.7(3)
C14 C15 C16 C11 1.7(7)
C1 P C17 C22 -4.3(4)
C11 P C17 C22 -118.0(4)
Au P C17 C22 119.4(4)
C1 P C17 C18 178.8(3)
C11 P C17 C18 65.0(4)
Au P C17 C18 -57.5(4)
C22 C17 C18 C19 0.8(7)
P C17 C18 C19 177.9(4)
C17 C18 C19 C20 0.5(7)
C18 C19 C20 C21 -1.9(8)
C19 C20 C21 C22 2.1(8)
C20 C21 C22 C17 -0.8(8)
C18 C17 C22 C21 -0.6(7)
P C17 C22 C21 -177.6(4)
C1 P Au C23 21(5)
C17 P Au C23 -99(5)
C11 P Au C23 142(5)
P Au C23 C24 41(8)
Au C23 C24 C25 22(10)
C23 C24 C25 C26 28(7)
C23 C24 C25 C29 -151(7)
C23 C24 C25 Ru 118(7)
C30 Ru C25 C26 168.3(3)
C31 Ru C25 C26 128.5(3)
C29 Ru C25 C26 -116.4(4)
C32 Ru C25 C26 88.0(3)
C34 Ru C25 C26 -163.4(6)
C27 Ru C25 C26 -37.0(3)
C33 Ru C25 C26 57.4(6)
C28 Ru C25 C26 -79.0(3)
C30 Ru C25 C24 47.5(5)
C31 Ru C25 C24 7.7(5)
C29 Ru C25 C24 122.8(5)
C32 Ru C25 C24 -32.8(5)
C34 Ru C25 C24 75.8(8)
C27 Ru C25 C24 -157.8(5)
C33 Ru C25 C24 -63.3(7)
C26 Ru C25 C24 -120.8(5)
C28 Ru C25 C24 160.3(5)
C30 Ru C25 C29 -75.3(4)
C31 Ru C25 C29 -115.1(3)
C32 Ru C25 C29 -155.6(3)
C34 Ru C25 C29 -47.0(8)
C27 Ru C25 C29 79.4(3)
C33 Ru C25 C29 173.8(4)
C26 Ru C25 C29 116.4(4)
C28 Ru C25 C29 37.4(3)
C24 C25 C26 C27 -178.9(4)
C29 C25 C26 C27 0.4(5)
Ru C25 C26 C27 61.5(3)
C24 C25 C26 Ru 119.6(4)
C29 C25 C26 Ru -61.2(3)
C30 Ru C26 C27 -154.7(7)
C31 Ru C26 C27 168.7(4)
C29 Ru C26 C27 -79.9(3)
C32 Ru C26 C27 127.7(4)
C34 Ru C26 C27 50.4(6)
C33 Ru C26 C27 86.7(4)
C28 Ru C26 C27 -36.9(3)
C25 Ru C26 C27 -118.3(4)
C30 Ru C26 C25 -36.4(8)
C31 Ru C26 C25 -73.1(4)
C29 Ru C26 C25 38.4(2)
C32 Ru C26 C25 -114.1(3)
C34 Ru C26 C25 168.6(4)
C27 Ru C26 C25 118.3(4)
C33 Ru C26 C25 -155.0(3)
C28 Ru C26 C25 81.4(3)
C25 C26 C27 C28 0.0(5)
Ru C26 C27 C28 61.8(3)
C25 C26 C27 Ru -61.8(3)
C30 Ru C27 C28 45.7(7)
C31 Ru C27 C28 -157.0(8)
C29 Ru C27 C28 -37.9(3)
C32 Ru C27 C28 165.6(3)
C34 Ru C27 C28 83.4(4)
C33 Ru C27 C28 125.8(3)
C26 Ru C27 C28 -118.4(4)
C25 Ru C27 C28 -81.0(3)
C30 Ru C27 C26 164.1(5)
C31 Ru C27 C26 -38.6(10)
C29 Ru C27 C26 80.5(3)
C32 Ru C27 C26 -76.0(4)
C34 Ru C27 C26 -158.1(3)
C33 Ru C27 C26 -115.8(3)
C28 Ru C27 C26 118.4(4)
C25 Ru C27 C26 37.4(3)
C26 C27 C28 C29 -0.4(6)
Ru C27 C28 C29 61.3(3)
C26 C27 C28 Ru -61.6(3)
C30 Ru C28 C27 -159.2(3)
C31 Ru C28 C27 167.4(4)
C29 Ru C28 C27 117.6(4)
C32 Ru C28 C27 -49.4(9)
C34 Ru C28 C27 -117.3(4)
C33 Ru C28 C27 -77.9(4)
C26 Ru C28 C27 37.1(3)
C25 Ru C28 C27 80.0(3)
C30 Ru C28 C29 83.3(4)
C31 Ru C28 C29 49.9(6)
C32 Ru C28 C29 -167.0(7)
C34 Ru C28 C29 125.2(3)
C27 Ru C28 C29 -117.6(4)
C33 Ru C28 C29 164.5(3)
C26 Ru C28 C29 -80.4(3)
C25 Ru C28 C29 -37.6(3)
C27 C28 C29 C25 0.6(5)
Ru C28 C29 C25 62.2(3)
C27 C28 C29 Ru -61.6(3)
C26 C25 C29 C28 -0.6(5)
C24 C25 C29 C28 178.6(4)
Ru C25 C29 C28 -62.0(3)
C26 C25 C29 Ru 61.4(3)
C24 C25 C29 Ru -119.4(4)
C30 Ru C29 C28 -116.4(4)
C31 Ru C29 C28 -157.1(4)
C32 Ru C29 C28 172.5(4)
C34 Ru C29 C28 -77.2(4)
C27 Ru C29 C28 37.2(3)
C33 Ru C29 C28 -52.1(9)
C26 Ru C29 C28 79.7(3)
C25 Ru C29 C28 117.9(4)
C30 Ru C29 C25 125.7(3)
C31 Ru C29 C25 84.9(4)
C32 Ru C29 C25 54.6(6)
C34 Ru C29 C25 164.9(3)
C27 Ru C29 C25 -80.7(3)
C33 Ru C29 C25 -170.0(7)
C26 Ru C29 C25 -38.3(3)
C28 Ru C29 C25 -117.9(4)
C29 Ru C30 C31 -116.0(4)
C32 Ru C30 C31 37.5(3)
C34 Ru C30 C31 116.4(5)
C27 Ru C30 C31 171.3(5)
C33 Ru C30 C31 78.9(4)
C26 Ru C30 C31 -47.7(9)
C28 Ru C30 C31 -157.4(3)
C25 Ru C30 C31 -75.8(4)
C31 Ru C30 C34 -116.4(5)
C29 Ru C30 C34 127.6(4)
C32 Ru C30 C34 -78.9(4)
C27 Ru C30 C34 54.9(6)
C33 Ru C30 C34 -37.6(3)
C26 Ru C30 C34 -164.1(6)
C28 Ru C30 C34 86.2(4)
C25 Ru C30 C34 167.8(3)
C34 C30 C31 C32 0.8(6)
Ru C30 C31 C32 -62.3(4)
C34 C30 C31 Ru 63.1(4)
C30 Ru C31 C32 117.2(5)
C29 Ru C31 C32 -159.6(3)
C34 Ru C31 C32 78.9(4)
C27 Ru C31 C32 -47.6(10)
C33 Ru C31 C32 36.4(3)
C26 Ru C31 C32 -77.9(4)
C28 Ru C31 C32 166.2(4)
C25 Ru C31 C32 -117.7(4)
C29 Ru C31 C30 83.2(4)
C32 Ru C31 C30 -117.2(5)
C34 Ru C31 C30 -38.2(3)
C27 Ru C31 C30 -164.7(7)
C33 Ru C31 C30 -80.7(4)
C26 Ru C31 C30 164.9(3)
C28 Ru C31 C30 49.0(6)
C25 Ru C31 C30 125.2(4)
C30 C31 C32 C33 -0.4(6)
Ru C31 C32 C33 -62.2(4)
C30 C31 C32 Ru 61.8(3)
C30 Ru C32 C33 80.5(4)
C31 Ru C32 C33 118.3(5)
C29 Ru C32 C33 162.7(4)
C34 Ru C32 C33 37.4(3)
C27 Ru C32 C33 -75.5(4)
C26 Ru C32 C33 -116.6(4)
C28 Ru C32 C33 -36.8(10)
C25 Ru C32 C33 -159.6(3)
C30 Ru C32 C31 -37.8(3)
C29 Ru C32 C31 44.4(6)
C34 Ru C32 C31 -80.8(4)
C27 Ru C32 C31 166.2(3)
C33 Ru C32 C31 -118.3(5)
C26 Ru C32 C31 125.2(4)
C28 Ru C32 C31 -155.0(8)
C25 Ru C32 C31 82.1(4)
C31 C32 C33 C34 -0.1(6)
Ru C32 C33 C34 -61.8(4)
C31 C32 C33 Ru 61.7(4)
C30 Ru C33 C32 -80.0(4)
C31 Ru C33 C32 -37.2(3)
C29 Ru C33 C32 -150.4(7)
C34 Ru C33 C32 -118.0(5)
C27 Ru C33 C32 127.5(4)
C26 Ru C33 C32 84.8(4)
C28 Ru C33 C32 168.8(4)
C25 Ru C33 C32 44.9(6)
C30 Ru C33 C34 38.0(3)
C31 Ru C33 C34 80.7(4)
C29 Ru C33 C34 -32.4(10)
C32 Ru C33 C34 118.0(5)
C27 Ru C33 C34 -114.5(4)
C26 Ru C33 C34 -157.2(3)
C28 Ru C33 C34 -73.2(5)
C25 Ru C33 C34 162.9(4)
C32 C33 C34 C30 0.6(6)
Ru C33 C34 C30 -61.5(4)
C32 C33 C34 Ru 62.1(4)
C31 C30 C34 C33 -0.8(6)
Ru C30 C34 C33 62.2(4)
C31 C30 C34 Ru -63.0(4)
C30 Ru C34 C33 -117.0(5)
C31 Ru C34 C33 -78.9(4)
C29 Ru C34 C33 169.9(3)
C32 Ru C34 C33 -36.5(3)
C27 Ru C34 C33 87.5(4)
C26 Ru C34 C33 52.5(6)
C28 Ru C34 C33 128.8(4)
C25 Ru C34 C33 -154.0(6)
C31 Ru C34 C30 38.0(3)
C29 Ru C34 C30 -73.2(4)
C32 Ru C34 C30 80.4(4)
C27 Ru C34 C30 -155.5(4)
C33 Ru C34 C30 117.0(5)
C26 Ru C34 C30 169.4(4)
C28 Ru C34 C30 -114.3(4)
C25 Ru C34 C30 -37.0(9)
